data_7027576
loop_
_publ_author_name
'Iengo, Elisabetta'
'Mestroni, Giovanni'
'Geremia, Silvano'
'Calligaris, Mario'
'Alessio, Enzo'

_publ_section_title
;
 Novel ruthenium(III) dimers Na2[{trans-RuCl4(Me2SO-S&#x200A;)}2(\m-L)]
 and [{mer,cis-RuCl3(Me2SO-S&#x200A;)(Me2SO-O)}2(\m-L)]
 (L&#x2005;=&#x2005;bridging heterocyclic N-donor ligand) closely related
 to the antimetastatic complex
 Na[trans-RuCl4(Me2SO-S&#x200A;)(Him)]&#x200A;&#x2020;
;
_journal_issue 19
_journal_name_full 'Journal of the Chemical Society, Dalton Transactions'
_journal_page_first 3361
_journal_paper_doi 10.1039/a904264d
_journal_year 1999
_chemical_formula_moiety '(Na 1+)2, C8 H16 Cl8 N2 O2 Ru S2 2-, 3(C2 H6 O S), H2 O'
_chemical_formula_sum 'C14 H36 Cl8 N2 Na2 O6 Ru2 S5'
_chemical_formula_weight 1020.47
_space_group_IT_number 2
_symmetry_space_group_name_Hall '-P 1'
_symmetry_space_group_name_H-M 'P -1'
_atom_sites_solution_hydrogens geom
_atom_sites_solution_primary Patterson
_atom_sites_solution_secondary difmap
_audit_creation_method SHELXL-97
_cell_angle_alpha 93.33(3)
_cell_angle_beta 101.51(3)
_cell_angle_gamma 92.61(3)
_cell_formula_units_Z 1
_cell_length_a 7.419(3)
_cell_length_b 11.048(3)
_cell_length_c 11.210(7)
_cell_measurement_reflns_used 25
_cell_measurement_temperature 293(2)
_cell_measurement_theta_max 16
_cell_measurement_theta_min 13
_cell_volume 897.3(7)
_computing_structure_refinement 'SHELXL-97 (Sheldrick, 1997)'
_computing_structure_solution 'SHELXS-97 (Sheldrick, 1990)'
_diffrn_ambient_temperature 293(2)
_diffrn_measured_fraction_theta_full 0.997
_diffrn_measured_fraction_theta_max 0.997
_diffrn_radiation_monochromator graphite
_diffrn_radiation_source 'fine-focus sealed tube'
_diffrn_radiation_type MoK\a
_diffrn_radiation_wavelength 0.71073
_diffrn_reflns_av_R_equivalents 0.0936
_diffrn_reflns_av_sigmaI/netI 0.2965
_diffrn_reflns_limit_h_max 8
_diffrn_reflns_limit_h_min -9
_diffrn_reflns_limit_k_max 13
_diffrn_reflns_limit_k_min -13
_diffrn_reflns_limit_l_max 13
_diffrn_reflns_limit_l_min 0
_diffrn_reflns_number 3689
_diffrn_reflns_theta_full 25.99
_diffrn_reflns_theta_max 25.99
_diffrn_reflns_theta_min 2.53
_exptl_absorpt_coefficient_mu 1.785
_exptl_crystal_density_diffrn 1.888
_exptl_crystal_density_method 'not measured'
_exptl_crystal_F_000 508
_refine_diff_density_max 1.582
_refine_diff_density_min -1.800
_refine_diff_density_rms 0.235
_refine_ls_extinction_method none
_refine_ls_goodness_of_fit_ref 1.068
_refine_ls_hydrogen_treatment mixed
_refine_ls_matrix_type full
_refine_ls_number_parameters 171
_refine_ls_number_reflns 3502
_refine_ls_number_restraints 0
_refine_ls_restrained_S_all 1.068
_refine_ls_R_factor_all 0.2880
_refine_ls_R_factor_gt 0.1129
_refine_ls_shift/su_max 0.047
_refine_ls_shift/su_mean 0.002
_refine_ls_structure_factor_coef Fsqd
_refine_ls_weighting_details 'w=1/[\s^2^(Fo^2^)+(0.1000P)^2^+0.0000P] where P=(Fo^2^+2Fc^2^)/3'
_refine_ls_weighting_scheme calc
_refine_ls_wR_factor_gt 0.2194
_refine_ls_wR_factor_ref 0.2786
_reflns_number_gt 1370
_reflns_number_total 3502
_reflns_threshold_expression >2sigma(I)
_cod_data_source_file 904264dsup1.cif
_cod_data_source_block 1a
_cod_depositor_comments
;
The following automatic conversions were performed:

'_refine_ls_weighting_scheme' value 'calc
w=1/[\s^2^(Fo^2^)+(0.1000P)^2^+0.0000P] where P=(Fo^2^+2Fc^2^)/3' was
changed to 'calc'. New tag '_refine_ls_weighting_details' was
created. The value of the new tag was set to
'w=1/[\s^2^(Fo^2^)+(0.1000P)^2^+0.0000P] where P=(Fo^2^+2Fc^2^)/3'.

Automatic conversion script
Id: cif_fix_values 3143 2015-03-26 13:38:13Z robertas 
;
_cod_database_code 7027576

loop_
_symmetry_equiv_pos_as_xyz
'x, y, z'
'-x, -y, -z'

loop_
_atom_site_label
_atom_site_type_symbol
_atom_site_fract_x
_atom_site_fract_y
_atom_site_fract_z
_atom_site_U_iso_or_equiv
_atom_site_adp_type
_atom_site_occupancy
_atom_site_calc_flag
_atom_site_refinement_flags
Ru1 Ru 0.1712(2) 0.34044(17) 0.27211(16) 0.0403(6) Uani 1 d .
Cl1 Cl 0.0246(10) 0.2731(6) 0.4233(6) 0.078(2) Uani 1 d .
Cl2 Cl 0.3356(7) 0.4089(6) 0.1288(5) 0.0653(18) Uani 1 d .
Cl3 Cl -0.0010(8) 0.5112(5) 0.2603(5) 0.0623(17) Uani 1 d .
Cl4 Cl 0.3485(10) 0.1704(6) 0.2935(5) 0.090(2) Uani 1 d .
S1 S -0.0457(6) 0.2460(5) 0.1184(5) 0.0437(14) Uani 1 d .
O1 O -0.024(2) 0.1231(12) 0.0736(13) 0.076(5) Uani 1 d .
C1 C -0.080(4) 0.332(2) -0.007(2) 0.085(9) Uani 1 d .
H1A H 0.0306 0.3362 -0.0394 0.128 Uiso 1 calc R
H1B H -0.1091 0.4123 0.0170 0.128 Uiso 1 calc R
H1C H -0.1794 0.2949 -0.0680 0.128 Uiso 1 calc R
C2 C -0.265(3) 0.241(4) 0.155(3) 0.19(2) Uani 1 d .
H2A H -0.3028 0.3219 0.1661 0.284 Uiso 1 calc R
H2B H -0.2618 0.1998 0.2281 0.284 Uiso 1 calc R
H2C H -0.3520 0.1976 0.0890 0.284 Uiso 1 calc R
N1 N 0.369(2) 0.4366(17) 0.4112(14) 0.055(5) Uani 1 d .
C3 C 0.551(3) 0.436(2) 0.4115(19) 0.078(9) Uani 1 d .
H3 H 0.5899 0.3944 0.3471 0.093 Uiso 1 calc R
C4 C 0.321(3) 0.507(3) 0.497(2) 0.086(10) Uani 1 d .
H4 H 0.1967 0.5179 0.4953 0.103 Uiso 1 calc R
Na1 Na 0.185(2) 0.0002(15) 0.0795(15) 0.054(4) Uiso 0.50 d P
Na2 Na 0.303(2) 0.0104(15) 0.0884(14) 0.051(4) Uiso 0.50 d P
S1S S 0.7549(16) -0.1344(11) 0.1796(11) 0.062(3) Uiso 0.50 d P
O1S O 0.614(3) -0.083(2) 0.087(2) 0.045(7) Uiso 0.50 d P
C1S C 0.650(5) -0.280(4) 0.213(4) 0.054(11) Uiso 0.50 d P
C2S C 0.757(7) -0.066(5) 0.321(5) 0.084(16) Uiso 0.50 d P
S2S S 0.4853(15) -0.1511(11) 0.3014(11) 0.059(3) Uiso 0.50 d P
O2S O 0.400(4) -0.128(3) 0.172(2) 0.057(7) Uiso 0.50 d P
C3S C 0.567(7) -0.306(5) 0.297(5) 0.090(17) Uiso 0.50 d P
C4S C 0.300(9) -0.170(6) 0.394(6) 0.102(19) Uiso 0.50 d P
S3S S 0.1916(17) -0.1652(11) 0.3334(12) 0.060(3) Uiso 0.50 d P
O3S O 0.281(4) -0.129(3) 0.235(3) 0.066(8) Uiso 0.50 d P
C5S C 0.287(7) -0.080(5) 0.466(5) 0.081(15) Uiso 0.50 d P
C6S C -0.023(7) -0.094(5) 0.302(5) 0.090(17) Uiso 0.50 d P
O4S O 0.658(4) -0.132(3) 0.026(3) 0.069(9) Uiso 0.50 d P

loop_
_atom_site_aniso_label
_atom_site_aniso_U_11
_atom_site_aniso_U_22
_atom_site_aniso_U_33
_atom_site_aniso_U_23
_atom_site_aniso_U_13
_atom_site_aniso_U_12
Ru1 0.0306(8) 0.0442(11) 0.0467(10) -0.0071(8) 0.0083(7) 0.0189(7)
Cl1 0.112(5) 0.060(4) 0.073(4) 0.000(3) 0.045(4) 0.008(4)
Cl2 0.052(3) 0.086(5) 0.061(4) -0.014(3) 0.024(3) -0.007(3)
Cl3 0.076(4) 0.041(3) 0.065(4) -0.009(3) -0.001(3) 0.031(3)
Cl4 0.119(5) 0.094(5) 0.059(4) -0.004(4) 0.007(4) 0.082(4)
S1 0.038(3) 0.035(3) 0.057(3) -0.015(3) 0.012(2) 0.004(2)
O1 0.125(14) 0.033(9) 0.061(10) -0.016(8) 0.002(10) 0.016(9)
C1 0.12(2) 0.054(16) 0.065(16) 0.009(13) -0.033(15) 0.013(15)
C2 0.038(14) 0.31(5) 0.20(3) -0.20(4) 0.069(18) -0.06(2)
N1 0.046(10) 0.082(14) 0.038(10) -0.009(10) 0.010(8) 0.015(10)
C3 0.034(11) 0.14(2) 0.053(14) -0.057(15) -0.002(10) 0.012(13)
C4 0.028(10) 0.16(3) 0.069(16) -0.058(17) 0.014(11) 0.020(14)

loop_
_atom_type_symbol
_atom_type_description
_atom_type_scat_dispersion_real
_atom_type_scat_dispersion_imag
_atom_type_scat_source
Ru Ru -1.2594 0.8363 'International Tables Vol C Tables 4.2.6.8 and 6.1.1.4'
Cl Cl 0.1484 0.1585 'International Tables Vol C Tables 4.2.6.8 and 6.1.1.4'
S S 0.1246 0.1234 'International Tables Vol C Tables 4.2.6.8 and 6.1.1.4'
O O 0.0106 0.0060 'International Tables Vol C Tables 4.2.6.8 and 6.1.1.4'
N N 0.0061 0.0033 'International Tables Vol C Tables 4.2.6.8 and 6.1.1.4'
C C 0.0033 0.0016 'International Tables Vol C Tables 4.2.6.8 and 6.1.1.4'
Na Na 0.0362 0.0249 'International Tables Vol C Tables 4.2.6.8 and 6.1.1.4'
H H 0.0000 0.0000 'International Tables Vol C Tables 4.2.6.8 and 6.1.1.4'

loop_
_geom_angle_atom_site_label_1
_geom_angle_atom_site_label_2
_geom_angle_atom_site_label_3
_geom_angle
_geom_angle_site_symmetry_1
_geom_angle_site_symmetry_3
N1 Ru1 S1 177.1(6) . .
N1 Ru1 Cl3 88.5(5) . .
S1 Ru1 Cl3 88.99(19) . .
N1 Ru1 Cl1 88.1(5) . .
S1 Ru1 Cl1 93.3(2) . .
Cl3 Ru1 Cl1 89.8(2) . .
N1 Ru1 Cl4 89.5(5) . .
S1 Ru1 Cl4 93.1(2) . .
Cl3 Ru1 Cl4 177.4(2) . .
Cl1 Ru1 Cl4 88.7(3) . .
N1 Ru1 Cl2 88.8(5) . .
S1 Ru1 Cl2 89.9(2) . .
Cl3 Ru1 Cl2 91.8(2) . .
Cl1 Ru1 Cl2 176.5(2) . .
Cl4 Ru1 Cl2 89.6(2) . .
Ru1 Cl4 Na2 115.5(4) . .
Ru1 Cl4 Na1 105.2(4) . .
Na2 Cl4 Na1 16.8(4) . .
O1 S1 C1 106.5(10) . .
O1 S1 C2 104.3(14) . .
C1 S1 C2 101.5(18) . .
O1 S1 Ru1 120.3(7) . .
C1 S1 Ru1 110.4(8) . .
C2 S1 Ru1 112.0(9) . .
O1 S1 Na1 24.7(7) . .
C1 S1 Na1 113.0(10) . .
C2 S1 Na1 123.5(15) . .
Ru1 S1 Na1 96.5(3) . .
S1 O1 Na1 138.6(11) . .
S1 O1 Na1 133.4(10) . 2
Na1 O1 Na1 86.1(8) . 2
S1 O1 Na2 126.4(10) . .
Na1 O1 Na2 13.3(6) . .
Na1 O1 Na2 96.0(8) 2 .
S1 O1 Na2 122.2(9) . 2
Na1 O1 Na2 98.9(8) . 2
Na1 O1 Na2 15.6(5) 2 2
Na2 O1 Na2 110.0(6) . 2
C4 N1 C3 116.5(17) . .
C4 N1 Ru1 121.9(14) . .
C3 N1 Ru1 121.5(13) . .
C4 C3 N1 121.8(17) 2_666 .
N1 C4 C3 121.3(17) . 2_666
Na2 Na1 O1 132(2) . .
Na2 Na1 O1 120.1(19) . 2
O1 Na1 O1 93.9(8) . 2
Na2 Na1 O2S 53.7(17) . .
O1 Na1 O2S 155.3(12) . .
O1 Na1 O2S 101.2(10) 2 .
Na2 Na1 O4S 54.2(18) . 2_655
O1 Na1 O4S 89.6(11) . 2_655
O1 Na1 O4S 101.2(10) 2 2_655
O2S Na1 O4S 106.3(12) . 2_655
Na2 Na1 O3S 79.5(18) . .
O1 Na1 O3S 126.1(12) . .
O1 Na1 O3S 104.2(11) 2 .
O2S Na1 O3S 30.9(9) . .
O4S Na1 O3S 133.6(13) 2_655 .
Na2 Na1 O1S 51.8(16) . 2_655
O1 Na1 O1S 103.8(10) . 2_655
O1 Na1 O1S 86.9(9) 2 2_655
O2S Na1 O1S 96.6(11) . 2_655
O4S Na1 O1S 19.4(9) 2_655 2_655
O3S Na1 O1S 127.2(11) . 2_655
Na2 Na1 Na1 149(2) . 2
O1 Na1 Na1 48.8(6) . 2
O1 Na1 Na1 45.1(6) 2 2
O2S Na1 Na1 142.3(12) . 2
O4S Na1 Na1 98.2(11) 2_655 2
O3S Na1 Na1 127.1(12) . 2
O1S Na1 Na1 97.4(9) 2_655 2
Na2 Na1 Cl4 68.0(15) . .
O1 Na1 Cl4 79.5(6) . .
O1 Na1 Cl4 171.9(9) 2 .
O2S Na1 Cl4 83.5(8) . .
O4S Na1 Cl4 83.6(9) 2_655 .
O3S Na1 Cl4 76.5(8) . .
O1S Na1 Cl4 99.2(8) 2_655 .
Na1 Na1 Cl4 128.1(9) 2 .
Na2 Na1 S1 117.2(18) . .
O1 Na1 S1 16.7(4) . .
O1 Na1 S1 110.0(7) 2 .
O2S Na1 S1 145.6(9) . .
O4S Na1 S1 82.1(9) 2_655 .
O3S Na1 S1 122.9(10) . .
O1S Na1 S1 99.4(7) 2_655 .
Na1 Na1 S1 65.0(6) 2 .
Cl4 Na1 S1 63.9(3) . .
Na2 Na1 Na2 155.9(17) . 2
O1 Na1 Na2 47.2(6) . 2
O1 Na1 Na2 47.4(5) 2 2
O2S Na1 Na2 139.9(10) . 2
O4S Na1 Na2 104.4(9) 2_655 2
O3S Na1 Na2 121.4(10) . 2
O1S Na1 Na2 104.2(7) 2_655 2
Na1 Na1 Na2 6.8(5) 2 2
Cl4 Na1 Na2 125.2(6) . 2
S1 Na1 Na2 63.8(4) . 2
Na1 Na2 O2S 105(2) . .
Na1 Na2 O4S 105(2) . 2_655
O2S Na2 O4S 145.7(16) . 2_655
Na1 Na2 O1S 111.4(19) . 2_655
O2S Na2 O1S 125.8(13) . 2_655
O4S Na2 O1S 23.8(10) 2_655 2_655
Na1 Na2 O3S 79.3(19) . .
O2S Na2 O3S 31.9(10) . .
O4S Na2 O3S 175.1(13) 2_655 .
O1S Na2 O3S 156.4(13) 2_655 .
Na1 Na2 O1S 149(2) . .
O2S Na2 O1S 52.3(11) . .
O4S Na2 O1S 93.5(12) 2_655 .
O1S Na2 O1S 76.9(10) 2_655 .
O3S Na2 O1S 83.6(11) . .
Na1 Na2 O1 34.2(15) . .
O2S Na2 O1 132.9(12) . .
O4S Na2 O1 81.3(11) 2_655 .
O1S Na2 O1 98.0(9) 2_655 .
O3S Na2 O1 101.6(10) . .
O1S Na2 O1 174.8(10) . .
Na1 Na2 O1 44.3(15) . 2
O2S Na2 O1 95.0(10) . 2
O4S Na2 O1 95.2(11) 2_655 2
O1S Na2 O1 85.0(8) 2_655 2
O3S Na2 O1 89.5(9) . 2
O1S Na2 O1 110.1(9) . 2
O1 Na2 O1 70.0(6) . 2
Na1 Na2 Cl4 95.2(17) . .
O2S Na2 Cl4 96.7(10) . .
O4S Na2 Cl4 96.5(11) 2_655 .
O1S Na2 Cl4 117.7(9) 2_655 .
O3S Na2 Cl4 80.7(8) . .
O1S Na2 Cl4 107.7(8) . .
O1 Na2 Cl4 73.7(5) . .
O1 Na2 Cl4 139.5(7) 2 .
Na1 Na2 S2S 107.7(19) . .
O2S Na2 S2S 19.3(8) . .
O4S Na2 S2S 147.1(12) 2_655 .
O1S Na2 S2S 135.9(9) 2_655 .
O3S Na2 S2S 28.4(7) . .
O1S Na2 S2S 59.1(7) . .
O1 Na2 S2S 126.0(7) . .
O1 Na2 S2S 110.5(6) 2 .
Cl4 Na2 S2S 77.4(5) . .
Na1 Na2 S1S 89.4(17) . 2_655
O2S Na2 S1S 142.7(11) . 2_655
O4S Na2 S1S 23.8(9) 2_655 2_655
O1S Na2 S1S 22.7(6) 2_655 2_655
O3S Na2 S1S 160.6(9) . 2_655
O1S Na2 S1S 98.8(8) . 2_655
O1 Na2 S1S 76.3(5) . 2_655
O1 Na2 S1S 71.6(5) 2 2_655
Cl4 Na2 S1S 116.3(6) . 2_655
S2S Na2 S1S 157.5(6) . 2_655
Na1 Na2 Na1 24.1(17) . 2
O2S Na2 Na1 120.6(11) . 2
O4S Na2 Na1 84.0(10) 2_655 2
O1S Na2 Na1 87.4(7) 2_655 2
O3S Na2 Na1 100.7(9) . 2
O1S Na2 Na1 142.7(8) . 2
O1 Na2 Na1 36.6(4) . 2
O1 Na2 Na1 33.9(4) 2 2
Cl4 Na2 Na1 109.6(6) . 2
S2S Na2 Na1 128.7(6) . 2
S1S Na2 Na1 65.9(4) 2_655 2
O1S S1S C2S 110(2) . .
O1S S1S O4S 33.9(12) . .
C2S S1S O4S 144(2) . .
O1S S1S C1S 106.0(17) . .
C2S S1S C1S 94(2) . .
O4S S1S C1S 100.0(17) . .
O1S S1S C6S 143(2) . 1_655
C2S S1S C6S 56(2) . 1_655
O4S S1S C6S 144(2) . 1_655
C1S S1S C6S 109(2) . 1_655
O1S S1S Na2 37.7(11) . 2_655
C2S S1S Na2 128.6(19) . 2_655
O4S S1S Na2 27.3(11) . 2_655
C1S S1S Na2 127.3(14) . 2_655
C6S S1S Na2 120.1(18) 1_655 2_655
O4S O1S S1S 87(3) . .
O4S O1S Na2 55(3) . 2_655
S1S O1S Na2 119.6(15) . 2_655
O4S O1S Na2 133(3) . .
S1S O1S Na2 134.6(16) . .
Na2 O1S Na2 103.1(10) 2_655 .
O4S O1S Na1 54(3) . 2_655
S1S O1S Na1 103.4(13) . 2_655
Na2 O1S Na1 16.8(5) 2_655 2_655
Na2 O1S Na1 117.2(11) . 2_655
C3S C1S S1S 131(4) . .
C3S C1S S2S 56(3) . .
S1S C1S S2S 80.0(16) . .
S1S C2S C6S 68(3) . 1_655
S1S C2S S2S 85(2) . .
C6S C2S S2S 142(4) 1_655 .
O2S S2S O3S 47.2(14) . .
O2S S2S C3S 106(2) . .
O3S S2S C3S 119(2) . .
O2S S2S C4S 110(2) . .
O3S S2S C4S 63(2) . .
C3S S2S C4S 101(3) . .
O2S S2S C2S 101.8(18) . .
O3S S2S C2S 138(2) . .
C3S S2S C2S 94(2) . .
C4S S2S C2S 139(2) . .
O2S S2S C1S 83.8(16) . .
O3S S2S C1S 119.5(16) . .
C3S S2S C1S 34.5(19) . .
C4S S2S C1S 134(2) . .
C2S S2S C1S 73.2(18) . .
O2S S2S S3S 86.1(12) . .
O3S S2S S3S 39.5(12) . .
C3S S2S S3S 107.5(19) . .
C4S S2S S3S 24.1(18) . .
C2S S2S S3S 154.3(16) . .
C1S S2S S3S 132.3(12) . .
O2S S2S Na2 25.0(11) . .
O3S S2S Na2 44.8(12) . .
C3S S2S Na2 131.2(18) . .
C4S S2S Na2 104(2) . .
C2S S2S Na2 94.6(15) . .
C1S S2S Na2 104.7(12) . .
S3S S2S Na2 82.2(6) . .
O3S O2S S2S 69.7(19) . .
O3S O2S Na2 93(2) . .
S2S O2S Na2 135.7(18) . .
O3S O2S Na1 76(2) . .
S2S O2S Na1 135.5(17) . .
Na2 O2S Na1 21.1(6) . .
C1S C3S S2S 90(4) . .
S3S C4S C5S 101(6) . .
S3S C4S O3S 52(3) . .
C5S C4S O3S 112(5) . .
S3S C4S S2S 101(5) . .
C5S C4S S2S 115(5) . .
O3S C4S S2S 50.2(19) . .
C4S S3S O3S 97(4) . .
C4S S3S C5S 47(4) . .
O3S S3S C5S 110(2) . .
C4S S3S C6S 143(5) . .
O3S S3S C6S 103(2) . .
C5S S3S C6S 97(3) . .
C4S S3S S2S 54(4) . .
O3S S3S S2S 43.7(12) . .
C5S S3S S2S 83.2(18) . .
C6S S3S S2S 142(2) . .
O2S O3S S3S 157(3) . .
O2S O3S S2S 63.1(18) . .
S3S O3S S2S 96.8(18) . .
O2S O3S C4S 129(3) . .
S3S O3S C4S 31(2) . .
S2S O3S C4S 67(2) . .
O2S O3S Na1 73(2) . .
S3S O3S Na1 130.0(19) . .
S2S O3S Na1 128.0(18) . .
C4S O3S Na1 151(3) . .
O2S O3S Na2 55.3(18) . .
S3S O3S Na2 147.3(19) . .
S2S O3S Na2 106.8(16) . .
C4S O3S Na2 153(3) . .
Na1 O3S Na2 21.2(5) . .
C4S C5S S3S 33(3) . .
C2S C6S S3S 155(4) 1_455 .
C2S C6S S1S 56(2) 1_455 1_455
S3S C6S S1S 131(3) . 1_455
O1S O4S S1S 59(2) . .
O1S O4S Na2 101(3) . 2_655
S1S O4S Na2 129.0(18) . 2_655
O1S O4S Na1 107(3) . 2_655
S1S O4S Na1 114.3(15) . 2_655
Na2 O4S Na1 20.8(6) 2_655 2_655

loop_
_geom_bond_atom_site_label_1
_geom_bond_atom_site_label_2
_geom_bond_distance
_geom_bond_site_symmetry_2
Ru1 N1 2.113(16) .
Ru1 S1 2.275(5) .
Ru1 Cl3 2.321(5) .
Ru1 Cl1 2.327(7) .
Ru1 Cl4 2.339(6) .
Ru1 Cl2 2.341(6) .
Cl4 Na2 2.773(17) .
Cl4 Na1 2.977(17) .
S1 O1 1.447(14) .
S1 C1 1.72(2) .
S1 C2 1.76(2) .
S1 Na1 3.329(18) .
O1 Na1 2.10(2) .
O1 Na1 2.23(2) 2
O1 Na2 2.76(2) .
O1 Na2 2.77(2) 2
N1 C4 1.32(2) .
N1 C3 1.35(2) .
C3 C4 1.35(3) 2_666
C4 C3 1.35(3) 2_666
Na1 Na2 0.862(17) .
Na1 O1 2.23(2) 2
Na1 O2S 2.31(3) .
Na1 O4S 2.34(4) 2_655
Na1 O3S 2.34(3) .
Na1 O1S 2.77(3) 2_655
Na1 Na1 2.96(3) 2
Na1 Na2 3.73(3) 2
Na2 O2S 1.93(3) .
Na2 O4S 1.96(3) 2_655
Na2 O1S 2.34(3) 2_655
Na2 O3S 2.34(3) .
Na2 O1S 2.57(3) .
Na2 O1 2.77(2) 2
Na2 S2S 3.18(2) .
Na2 S1S 3.33(2) 2_655
Na2 Na1 3.73(3) 2
S1S O1S 1.48(3) .
S1S C2S 1.72(5) .
S1S O4S 1.73(3) .
S1S C1S 1.85(4) .
S1S C6S 1.94(5) 1_655
S1S Na2 3.33(2) 2_655
O1S O4S 0.96(3) .
O1S Na2 2.34(3) 2_655
O1S Na1 2.77(3) 2_655
C1S C3S 1.27(6) .
C1S S2S 2.24(4) .
C2S C6S 1.73(7) 1_655
C2S S2S 2.15(5) .
S2S O2S 1.51(3) .
S2S O3S 1.58(3) .
S2S C3S 1.85(6) .
S2S C4S 1.89(6) .
S2S S3S 2.278(17) .
O2S O3S 1.24(4) .
C4S S3S 0.95(6) .
C4S C5S 1.27(7) .
C4S O3S 1.84(7) .
S3S O3S 1.46(3) .
S3S C5S 1.72(5) .
S3S C6S 1.79(5) .
C6S C2S 1.73(7) 1_455
C6S S1S 1.94(5) 1_455
O4S Na2 1.96(3) 2_655
O4S Na1 2.34(4) 2_655

loop_
_geom_torsion_atom_site_label_1
_geom_torsion_atom_site_label_2
_geom_torsion_atom_site_label_3
_geom_torsion_atom_site_label_4
_geom_torsion
_geom_torsion_site_symmetry_4
N1 Ru1 S1 O1 151(10) .
Cl3 Ru1 S1 O1 179.7(9) .
Cl1 Ru1 S1 O1 -90.6(9) .
Cl4 Ru1 S1 O1 -1.8(9) .
Cl2 Ru1 S1 O1 87.9(9) .
N1 Ru1 S1 C1 27(10) .
Cl3 Ru1 S1 C1 55.1(10) .
Cl1 Ru1 S1 C1 144.8(10) .
Cl4 Ru1 S1 C1 -126.4(10) .
Cl2 Ru1 S1 C1 -36.8(10) .
N1 Ru1 S1 C2 -86(10) .
Cl3 Ru1 S1 C2 -57.3(18) .
Cl1 Ru1 S1 C2 32.4(18) .
Cl4 Ru1 S1 C2 121.3(18) .
Cl2 Ru1 S1 C2 -149.1(17) .
S1 Ru1 N1 C4 69(11) .
Cl3 Ru1 N1 C4 41(2) .
Cl1 Ru1 N1 C4 -49(2) .
Cl4 Ru1 N1 C4 -138(2) .
Cl2 Ru1 N1 C4 133(2) .
S1 Ru1 N1 C3 -106(10) .
Cl3 Ru1 N1 C3 -134(2) .
Cl1 Ru1 N1 C3 136(2) .
Cl4 Ru1 N1 C3 47(2) .
Cl2 Ru1 N1 C3 -43(2) .
C4 N1 C3 C4 7(5) 2_666
Ru1 N1 C3 C4 -177(2) 2_666
C3 N1 C4 C3 -7(5) 2_666
Ru1 N1 C4 C3 177(2) 2_666
